data_7003250
loop_
_publ_author_name
'Donahue, James P.'
'Murillo, Carlos A.'

_publ_section_title
;
 An unusual trigonal D3 assembly composed of molybdate anions and
 multiply bonded dimolybdenum units
;
_journal_issue 12
_journal_name_full 'Dalton Transactions'
_journal_page_first 1547
_journal_page_last 1551
_journal_paper_doi 10.1039/b714814c
_journal_year 2008
_chemical_compound_source synthesized
_chemical_formula_analytical 'not measured'
_chemical_formula_moiety
;
[[[(H3 C O C6 H4 N)2 C H]3 Mo2]3 (Mo O4)2][P F6]2 . (C H2 Cl2)2
;
_chemical_formula_structural
;
[[Mo2(DAniF)3]3(mu(3)-MoO4)2][PF6]2.2(CH2Cl2)
;
_chemical_formula_sum 'C137 H139 Cl4 F12 Mo8 N18 O26 P2'
_chemical_formula_weight 3652.92
_chemical_melting_point ?
_chemical_name_systematic
;
?
;
_space_group_IT_number 15
_symmetry_cell_setting monoclinic
_symmetry_space_group_name_Hall '-C 2yc'
_symmetry_space_group_name_H-M 'C 1 2/c 1'
_atom_sites_solution_hydrogens geom
_atom_sites_solution_primary direct
_atom_sites_solution_secondary difmap
_cell_angle_alpha 90.00
_cell_angle_beta 91.772(2)
_cell_angle_gamma 90.00
_cell_formula_units_Z 4
_cell_length_a 28.7246(14)
_cell_length_b 18.0560(14)
_cell_length_c 28.435(2)
_cell_measurement_reflns_used 9104
_cell_measurement_temperature 213(2)
_cell_measurement_theta_max 27.48
_cell_measurement_theta_min 2.37
_cell_volume 14740.8(17)
_computing_cell_refinement 'SAINT V. 6.02'
_computing_data_collection 'SMART V. 5.059'
_computing_data_reduction 'SAINT V. 6.02'
_computing_molecular_graphics 'SHELXTL V. 5.03 (Siemens, 1994)'
_computing_publication_material CIFTAB
_computing_structure_refinement 'SHELXL-93 (Sheldrick, 1993)'
_computing_structure_solution 'SHELXS-86 (Sheldrick, 1990)'
_diffrn_ambient_temperature 213(2)
_diffrn_measurement_device 'Bruker SMART 1000'
_diffrn_measurement_method omega-scans
_diffrn_radiation_monochromator graphite
_diffrn_radiation_source 'normal-focus sealed tube'
_diffrn_radiation_type MoK\a
_diffrn_radiation_wavelength 0.71073
_diffrn_reflns_av_R_equivalents 0.0397
_diffrn_reflns_av_sigmaI/netI 0.0439
_diffrn_reflns_limit_h_max 37
_diffrn_reflns_limit_h_min -36
_diffrn_reflns_limit_k_max 23
_diffrn_reflns_limit_k_min -22
_diffrn_reflns_limit_l_max 36
_diffrn_reflns_limit_l_min -22
_diffrn_reflns_number 51271
_diffrn_reflns_theta_max 27.53
_diffrn_reflns_theta_min 1.94
_diffrn_standards_number 'none (area detector data)'
_exptl_absorpt_coefficient_mu 0.841
_exptl_absorpt_correction_T_max 0.928
_exptl_absorpt_correction_T_min 0.776
_exptl_absorpt_correction_type multi-scan
_exptl_crystal_colour black
_exptl_crystal_density_diffrn 1.646
_exptl_crystal_density_meas ?
_exptl_crystal_density_method .
_exptl_crystal_description prism
_exptl_crystal_F_000 7348
_exptl_crystal_size_max 0.51
_exptl_crystal_size_mid 0.20
_exptl_crystal_size_min 0.17
_refine_diff_density_max 1.260
_refine_diff_density_min -0.809
_refine_diff_density_rms 0.101
_refine_ls_extinction_coef none
_refine_ls_extinction_method none
_refine_ls_goodness_of_fit_all 1.036
_refine_ls_goodness_of_fit_obs 1.053
_refine_ls_hydrogen_treatment noref
_refine_ls_matrix_type full
_refine_ls_number_parameters 935
_refine_ls_number_reflns 16672
_refine_ls_number_restraints 0
_refine_ls_restrained_S_all 1.036
_refine_ls_restrained_S_obs 1.053
_refine_ls_R_factor_all 0.0670
_refine_ls_R_factor_obs 0.0450
_refine_ls_shift/esd_max -0.059
_refine_ls_shift/esd_mean 0.002
_refine_ls_structure_factor_coef Fsqd
_refine_ls_weighting_details 'w=1/[\s^2^(Fo^2^)+(0.0410P)^2^+77.1929P] where P=(Fo^2^+2Fc^2^)/3'
_refine_ls_weighting_scheme calc
_refine_ls_wR_factor_all 0.1140
_refine_ls_wR_factor_obs 0.0994
_reflns_number_observed 12494
_reflns_number_total 16673
_reflns_observed_criterion >2sigma(I)
_cod_data_source_file b714814c.txt
_cod_data_source_block Manuscript
_cod_depositor_comments
;
The following automatic conversions were performed:
'_geom_angle_publ_flag' value 'Y' changed to 'y' according to
'/home/saulius/struct/CIF-dictionaries/cif_core.dic' dictionary named
'cif_core.dic' version 2.4.1 from 2010-06-29 (71
time).

'_geom_angle_publ_flag' value 'N' changed to 'n' according to
'/home/saulius/struct/CIF-dictionaries/cif_core.dic' dictionary named
'cif_core.dic' version 2.4.1 from 2010-06-29 (131
time).

'_geom_bond_publ_flag' value 'Y' changed to 'y' according to
'/home/saulius/struct/CIF-dictionaries/cif_core.dic' dictionary named
'cif_core.dic' version 2.4.1 from 2010-06-29 (39
times).

'_geom_bond_publ_flag' value 'N' changed to 'n' according to
'/home/saulius/struct/CIF-dictionaries/cif_core.dic' dictionary named
'cif_core.dic' version 2.4.1 from 2010-06-29 (88 times).

Automatic conversion script
Id: cif_fix_enum 1527 2010-12-29 10:47:43Z saulius 

The following automatic conversions were performed:

'_chemical_melting_point' value 'not measured' was changed to '?' -
the value is undefined or not given.

Automatic conversion script
Id: cif_fix_values 1646 2011-03-28 12:23:43Z adriana 

The following automatic conversions were performed:

'_refine_ls_weighting_scheme' value 'calc
w=1/[\s^2^(Fo^2^)+(0.0410P)^2^+77.1929P] where P=(Fo^2^+2Fc^2^)/3'
was changed to 'calc'. New tag '_refine_ls_weighting_details' was
created. The value of the new tag was set to
'w=1/[\s^2^(Fo^2^)+(0.0410P)^2^+77.1929P] where P=(Fo^2^+2Fc^2^)/3'.

Automatic conversion script
Id: cif_fix_values 3143 2015-03-26 13:38:13Z robertas 
;
_cod_original_cell_volume 14740.8(16)
_cod_database_code 7003250

loop_
_symmetry_equiv_pos_as_xyz
'x, y, z'
'-x, y, -z+1/2'
'x+1/2, y+1/2, z'
'-x+1/2, y+1/2, -z+1/2'
'-x, -y, -z'
'x, -y, z-1/2'
'-x+1/2, -y+1/2, -z'
'x+1/2, -y+1/2, z-1/2'

loop_
_atom_site_aniso_label
_atom_site_aniso_U_11
_atom_site_aniso_U_22
_atom_site_aniso_U_33
_atom_site_aniso_U_23
_atom_site_aniso_U_13
_atom_site_aniso_U_12
Mo1 0.0267(2) 0.0261(2) 0.0246(2) -0.00120(13) 0.00111(13) 0.00094(13)
Mo2 0.0261(2) 0.0246(2) 0.0247(2) -0.00212(13) -0.00002(13) -0.00015(13)
Mo3 0.0306(2) 0.0204(2) 0.0312(2) -0.00080(13) 0.00509(14) -0.00244(13)
Mo4 0.0249(2) 0.0209(2) 0.0233(2) 0.00041(13) 0.00070(13) 0.00054(12)
C70A 0.042(5) 0.056(5) 0.095(8) -0.003(5) -0.026(5) 0.023(4)
Cl1A 0.091(2) 0.113(4) 0.140(4) 0.034(3) 0.023(2) -0.003(3)
Cl2A 0.139(3) 0.117(3) 0.141(6) -0.021(4) -0.019(5) 0.033(2)
C70B 0.042(5) 0.056(5) 0.095(8) -0.003(5) -0.026(5) 0.023(4)
Cl1B 0.091(2) 0.113(4) 0.140(4) 0.034(3) 0.023(2) -0.003(3)
Cl2B 0.139(3) 0.117(3) 0.141(6) -0.021(4) -0.019(5) 0.033(2)
P1A 0.056(3) 0.050(3) 0.069(7) 0.000(5) -0.019(5) -0.001(2)
P1B 0.056(3) 0.050(3) 0.069(7) 0.000(5) -0.019(5) -0.001(2)
O1 0.051(2) 0.031(2) 0.0256(15) -0.0039(12) 0.0039(13) 0.0067(14)
O2 0.063(2) 0.025(2) 0.041(2) -0.0011(13) 0.009(2) -0.0116(15)
O3 0.046(2) 0.030(2) 0.028(2) 0.0056(12) -0.0047(13) 0.0015(13)
O4 0.028(2) 0.067(2) 0.055(2) -0.005(2) -0.0002(15) 0.005(2)
O5 0.044(2) 0.066(2) 0.050(2) 0.012(2) -0.004(2) 0.019(2)
O6 0.033(2) 0.054(2) 0.069(2) 0.014(2) 0.011(2) 0.000(2)
O7 0.028(2) 0.051(2) 0.078(3) -0.005(2) -0.005(2) -0.0005(15)
O8 0.037(2) 0.043(2) 0.129(4) -0.011(2) 0.008(2) 0.008(2)
O9 0.032(2) 0.058(2) 0.080(3) -0.001(2) 0.003(2) -0.009(2)
O10 0.045(2) 0.034(2) 0.082(3) 0.006(2) -0.011(2) 0.0109(15)
O11 0.038(2) 0.086(3) 0.071(3) 0.026(2) 0.006(2) 0.011(2)
O12 0.062(2) 0.079(3) 0.076(3) -0.041(2) 0.041(2) -0.027(2)
O13 0.049(2) 0.079(3) 0.045(2) 0.005(2) 0.018(2) 0.009(2)
N1 0.030(2) 0.030(2) 0.029(2) 0.0005(14) -0.0003(14) 0.0028(14)
N2 0.025(2) 0.029(2) 0.030(2) -0.0005(14) -0.0005(14) -0.0001(13)
N3 0.031(2) 0.033(2) 0.023(2) -0.0030(14) -0.0017(14) 0.0003(14)
N4 0.028(2) 0.035(2) 0.025(2) -0.0052(14) 0.0047(14) -0.0016(14)
N5 0.029(2) 0.029(2) 0.031(2) 0.0005(14) 0.0018(14) 0.0007(14)
N6 0.029(2) 0.030(2) 0.027(2) -0.0018(14) -0.0003(14) 0.0008(14)
N7 0.035(2) 0.029(2) 0.032(2) 0.0010(15) 0.003(2) -0.0045(15)
N8 0.030(2) 0.024(2) 0.037(2) -0.0013(14) 0.0062(15) 0.0009(14)
N9 0.034(2) 0.027(2) 0.033(2) -0.0025(14) 0.0062(15) -0.0012(14)
C1 0.034(2) 0.025(2) 0.027(2) 0.000(2) 0.000(2) -0.002(2)
C2 0.031(2) 0.027(2) 0.030(2) -0.001(2) -0.002(2) 0.000(2)
C3 0.035(2) 0.040(3) 0.036(2) 0.004(2) 0.004(2) 0.005(2)
C4 0.047(3) 0.052(3) 0.037(3) 0.013(2) 0.001(2) 0.006(2)
C5 0.038(2) 0.040(3) 0.039(3) 0.002(2) -0.004(2) 0.005(2)
C6 0.034(2) 0.041(3) 0.039(3) -0.004(2) -0.001(2) 0.005(2)
C7 0.033(2) 0.039(2) 0.028(2) 0.002(2) -0.001(2) 0.001(2)
C8 0.042(3) 0.084(4) 0.066(4) 0.007(3) -0.005(3) 0.027(3)
C9 0.030(2) 0.026(2) 0.031(2) 0.000(2) 0.003(2) 0.000(2)
C10 0.039(2) 0.030(2) 0.034(2) 0.003(2) -0.002(2) 0.003(2)
C11 0.043(3) 0.037(2) 0.035(2) 0.006(2) 0.011(2) 0.002(2)
C12 0.033(2) 0.031(2) 0.049(3) 0.002(2) 0.006(2) 0.001(2)
C13 0.032(2) 0.040(3) 0.039(3) -0.001(2) -0.002(2) 0.001(2)
C14 0.034(2) 0.033(2) 0.031(2) 0.002(2) 0.002(2) -0.001(2)
C15 0.032(3) 0.078(4) 0.077(4) 0.012(3) 0.007(3) 0.001(3)
C16 0.037(2) 0.036(2) 0.025(2) -0.005(2) 0.001(2) -0.003(2)
C17 0.030(2) 0.038(2) 0.023(2) -0.001(2) -0.003(2) -0.001(2)
C18 0.034(2) 0.035(2) 0.039(3) -0.006(2) 0.000(2) 0.005(2)
C19 0.042(3) 0.032(2) 0.041(3) -0.003(2) -0.004(2) -0.002(2)
C20 0.030(2) 0.042(3) 0.035(2) 0.000(2) -0.002(2) -0.001(2)
C21 0.035(2) 0.037(3) 0.056(3) -0.005(2) -0.006(2) 0.008(2)
C22 0.040(2) 0.032(2) 0.044(3) -0.003(2) -0.006(2) 0.002(2)
C23 0.037(3) 0.061(4) 0.130(6) -0.018(4) -0.005(3) -0.012(3)
C24 0.027(2) 0.039(2) 0.022(2) -0.004(2) 0.005(2) 0.000(2)
C25 0.035(2) 0.034(2) 0.058(3) -0.003(2) 0.004(2) -0.007(2)
C26 0.042(3) 0.030(2) 0.094(4) -0.003(3) 0.010(3) 0.002(2)
C27 0.036(3) 0.040(3) 0.063(3) -0.005(2) 0.007(2) 0.006(2)
C28 0.029(2) 0.044(3) 0.045(3) -0.007(2) 0.002(2) -0.004(2)
C29 0.036(2) 0.033(2) 0.039(3) -0.010(2) 0.006(2) -0.004(2)
C30 0.055(4) 0.044(4) 0.287(14) -0.031(6) 0.021(6) 0.012(3)
C31 0.033(2) 0.028(2) 0.027(2) 0.000(2) 0.003(2) -0.001(2)
C32 0.031(2) 0.032(2) 0.027(2) 0.005(2) 0.001(2) -0.002(2)
C33 0.035(2) 0.030(2) 0.046(3) 0.001(2) -0.001(2) 0.001(2)
C34 0.034(2) 0.040(3) 0.054(3) -0.001(2) 0.000(2) 0.006(2)
C35 0.027(2) 0.047(3) 0.042(3) 0.005(2) -0.002(2) 0.000(2)
C36 0.040(2) 0.037(2) 0.044(3) -0.002(2) -0.004(2) -0.005(2)
C37 0.036(2) 0.031(2) 0.041(3) -0.001(2) 0.006(2) 0.003(2)
C38 0.041(3) 0.074(4) 0.104(5) 0.002(4) 0.003(3) -0.023(3)
C39 0.033(2) 0.028(2) 0.027(2) -0.001(2) 0.003(2) 0.000(2)
C40 0.033(2) 0.032(2) 0.047(3) -0.009(2) -0.002(2) -0.001(2)
C41 0.047(3) 0.023(2) 0.061(3) -0.002(2) -0.002(2) -0.002(2)
C42 0.036(2) 0.033(2) 0.045(3) -0.001(2) -0.003(2) 0.009(2)
C43 0.028(2) 0.036(2) 0.044(3) 0.000(2) -0.001(2) 0.000(2)
C44 0.032(2) 0.025(2) 0.037(2) 0.003(2) 0.001(2) -0.003(2)
C45 0.074(4) 0.041(3) 0.108(6) 0.019(3) -0.013(4) 0.010(3)
C46 0.032(2) 0.034(2) 0.028(2) -0.004(2) 0.002(2) -0.003(2)
C47 0.037(2) 0.045(3) 0.041(3) 0.008(2) 0.007(2) -0.004(2)
C48 0.044(3) 0.054(3) 0.047(3) 0.015(2) 0.005(2) 0.004(2)
C49 0.034(2) 0.062(3) 0.042(3) 0.005(2) -0.002(2) 0.007(2)
C50 0.032(2) 0.053(3) 0.042(3) 0.002(2) 0.005(2) -0.008(2)
C51 0.038(2) 0.034(2) 0.035(2) 0.002(2) 0.001(2) -0.006(2)
C52 0.035(3) 0.105(5) 0.077(4) 0.017(4) 0.003(3) 0.003(3)
C53 0.031(3) 0.020(3) 0.038(3) 0.000 0.006(3) 0.000
C54 0.031(2) 0.022(2) 0.040(2) 0.003(2) 0.006(2) 0.000(2)
C55 0.037(2) 0.027(2) 0.040(2) -0.006(2) 0.004(2) -0.003(2)
C56 0.030(2) 0.036(2) 0.050(3) -0.004(2) 0.008(2) -0.004(2)
C57 0.043(3) 0.042(3) 0.049(3) -0.011(2) 0.018(2) -0.004(2)
C58 0.051(3) 0.049(3) 0.050(3) -0.023(2) 0.012(2) -0.013(2)
C59 0.034(2) 0.038(2) 0.047(3) -0.008(2) 0.005(2) -0.007(2)
C60 0.045(3) 0.073(4) 0.050(3) -0.011(3) 0.019(2) -0.007(3)
C61 0.039(2) 0.031(2) 0.034(2) -0.002(2) 0.001(2) 0.001(2)
C62 0.037(2) 0.029(2) 0.034(2) 0.004(2) 0.004(2) 0.002(2)
C63 0.038(3) 0.065(3) 0.043(3) -0.015(2) 0.007(2) -0.011(2)
C64 0.047(3) 0.073(4) 0.038(3) -0.017(3) 0.005(2) 0.001(3)
C65 0.038(2) 0.045(3) 0.039(3) 0.007(2) 0.011(2) 0.011(2)
C66 0.034(2) 0.042(3) 0.043(3) 0.007(2) 0.005(2) -0.001(2)
C67 0.041(2) 0.035(2) 0.031(2) 0.001(2) -0.001(2) -0.002(2)
C68 0.075(4) 0.082(4) 0.046(3) 0.004(3) 0.021(3) 0.022(3)

loop_
_atom_site_label
_atom_site_type_symbol
_atom_site_fract_x
_atom_site_fract_y
_atom_site_fract_z
_atom_site_U_iso_or_equiv
_atom_site_thermal_displace_type
_atom_site_occupancy
_atom_site_calc_flag
_atom_site_refinement_flags
_atom_site_disorder_group
Mo1 Mo 0.040513(12) 0.38624(2) 0.365928(12) 0.02577(8) Uani 1 d . .
Mo2 Mo -0.031397(12) 0.41708(2) 0.355733(12) 0.02516(8) Uani 1 d . .
Mo3 Mo 0.034564(12) 0.09904(2) 0.236699(13) 0.02729(9) Uani 1 d . .
Mo4 Mo 0.070640(11) 0.29926(2) 0.248781(12) 0.02304(8) Uani 1 d . .
C70A C 0.2659(4) -0.2386(8) 0.2237(6) 0.065(3) Uani 0.541(4) d P 1
H70A H 0.2431(4) -0.2778(8) 0.2266(6) 0.078 Uiso 0.541(4) calc PR 1
H70B H 0.2949(4) -0.2569(8) 0.2377(6) 0.078 Uiso 0.541(4) calc PR 1
Cl1A Cl 0.2485(2) -0.1672(3) 0.2568(2) 0.114(2) Uani 0.541(4) d P 1
Cl2A Cl 0.2748(3) -0.2258(4) 0.1634(3) 0.133(2) Uani 0.541(4) d P 1
C70B C 0.2305(4) -0.2277(7) 0.1822(5) 0.065(3) Uani 0.459(4) d P 2
H70C H 0.2081(4) -0.1883(7) 0.1761(5) 0.078 Uiso 0.459(4) calc PR 2
H70D H 0.2132(4) -0.2738(7) 0.1834(5) 0.078 Uiso 0.459(4) calc PR 2
Cl1B Cl 0.2564(2) -0.2129(4) 0.2356(3) 0.114(2) Uani 0.459(4) d P 2
Cl2B Cl 0.2689(3) -0.2320(5) 0.1340(3) 0.133(2) Uani 0.459(4) d P 2
P1A P 0.0488(8) 0.2267(12) -0.0992(5) 0.059(2) Uani 0.559(4) d P 1
F1A F -0.0054(3) 0.2280(4) -0.0895(3) 0.0741(15) Uiso 0.559(4) d P 1
F2A F 0.0447(3) 0.1404(5) -0.1015(3) 0.092(2) Uiso 0.559(4) d P 1
F3A F 0.0490(3) 0.3152(4) -0.0989(3) 0.085(2) Uiso 0.559(4) d P 1
F4A F 0.0402(3) 0.2270(5) -0.1539(3) 0.112(2) Uiso 0.559(4) d P 1
F5A F 0.0556(4) 0.2201(6) -0.0425(4) 0.121(3) Uiso 0.559(4) d P 1
F6A F 0.1032(3) 0.2258(5) -0.1017(4) 0.115(2) Uiso 0.559(4) d P 1
P1B P 0.0520(10) 0.2321(16) -0.0875(7) 0.059(2) Uani 0.441(4) d P 2
F1B F -0.0029(3) 0.2344(6) -0.1088(3) 0.0741(15) Uiso 0.441(4) d P 2
F2B F 0.0653(4) 0.1573(6) -0.1164(4) 0.092(2) Uiso 0.441(4) d P 2
F3B F 0.0420(3) 0.3031(5) -0.0572(3) 0.085(2) Uiso 0.441(4) d P 2
F4B F 0.0618(4) 0.2797(7) -0.1326(4) 0.112(2) Uiso 0.441(4) d P 2
F5B F 0.0381(5) 0.1818(8) -0.0447(5) 0.121(3) Uiso 0.441(4) d P 2
F6B F 0.1006(4) 0.2344(7) -0.0675(5) 0.115(2) Uiso 0.441(4) d P 2
O1 O 0.05309(11) 0.3254(2) 0.30595(10) 0.0356(7) Uani 1 d . .
O2 O 0.04989(12) 0.2093(2) 0.23328(11) 0.0430(8) Uani 1 d . .
O3 O 0.05166(11) 0.3658(2) 0.20615(10) 0.0350(7) Uani 1 d . .
O4 O 0.12955(11) 0.2960(2) 0.24958(13) 0.0500(9) Uani 1 d . .
O5 O 0.16497(12) 0.1118(2) 0.47933(13) 0.0533(9) Uani 1 d . .
O6 O -0.24126(11) 0.2726(2) 0.43689(13) 0.0515(9) Uani 1 d . .
O7 O 0.23261(11) 0.5193(2) 0.46925(14) 0.0523(9) Uani 1 d . .
O8 O -0.18732(12) 0.6584(2) 0.4381(2) 0.0694(12) Uani 1 d . .
O9 O 0.25347(11) 0.5586(2) 0.32025(14) 0.0566(10) Uani 1 d . .
O10 O -0.14513(12) 0.7182(2) 0.25214(14) 0.0540(9) Uani 1 d . .
O11 O 0.24139(12) -0.0298(2) 0.33557(15) 0.0650(11) Uani 1 d . .
O12 O 0.15811(14) -0.1194(2) 0.1006(2) 0.0715(13) Uani 1 d . .
O13 O 0.13406(13) 0.0817(2) 0.01826(13) 0.0571(10) Uani 1 d . .
N1 N 0.02240(12) 0.2896(2) 0.40335(12) 0.0298(7) Uani 1 d . .
N2 N -0.05477(11) 0.3228(2) 0.39401(12) 0.0283(7) Uani 1 d . .
N3 N 0.04670(12) 0.4512(2) 0.42732(11) 0.0291(7) Uani 1 d . .
N4 N -0.02990(11) 0.4826(2) 0.41647(12) 0.0292(7) Uani 1 d . .
N5 N 0.06511(12) 0.4820(2) 0.33095(12) 0.0298(7) Uani 1 d . .
N6 N -0.01211(11) 0.5146(2) 0.31936(12) 0.0285(7) Uani 1 d . .
N7 N 0.06403(12) 0.0910(2) 0.30581(12) 0.0319(8) Uani 1 d . .
N8 N 0.03546(11) -0.0170(2) 0.23299(12) 0.0298(7) Uani 1 d . .
N9 N 0.00999(12) 0.0975(2) 0.16519(12) 0.0310(8) Uani 1 d . .
C1 C -0.02245(14) 0.2766(2) 0.41090(14) 0.0284(8) Uani 1 d . .
H1A H -0.03108 0.2351 0.42800 0.034 Uiso 1 calc R .
C2 C 0.05689(14) 0.2400(2) 0.42235(14) 0.0293(9) Uani 1 d . .
C3 C 0.0545(2) 0.2089(3) 0.4664(2) 0.0372(10) Uani 1 d . .
H3A H 0.0285 0.2173 0.4844 0.045 Uiso 1 calc R .
C4 C 0.0910(2) 0.1648(3) 0.4842(2) 0.0454(12) Uani 1 d . .
H4B H 0.0888 0.1429 0.5137 0.054 Uiso 1 calc R .
C5 C 0.1304(2) 0.1534(3) 0.4582(2) 0.0390(10) Uani 1 d . .
C6 C 0.1328(2) 0.1837(3) 0.4137(2) 0.0381(10) Uani 1 d . .
H6A H 0.1588 0.1753 0.3956 0.046 Uiso 1 calc R .
C7 C 0.09611(14) 0.2270(2) 0.3962(2) 0.0333(9) Uani 1 d . .
H7A H 0.09788 0.2476 0.3663 0.040 Uiso 1 calc R .
C8 C 0.2057(2) 0.0985(4) 0.4530(2) 0.064(2) Uani 1 d . .
H8A H 0.2273 0.0689 0.4714 0.096 Uiso 1 calc R .
H8B H 0.2200 0.1448 0.4454 0.096 Uiso 1 calc R .
H8C H 0.1972 0.0726 0.4245 0.096 Uiso 1 calc R .
C9 C -0.10243(14) 0.3087(2) 0.40486(14) 0.0289(8) Uani 1 d . .
C10 C -0.1155(2) 0.2845(2) 0.4491(2) 0.0346(10) Uani 1 d . .
H10A H -0.0929 0.2761 0.4725 0.041 Uiso 1 calc R .
C11 C -0.1618(2) 0.2729(2) 0.4585(2) 0.0381(10) Uani 1 d . .
H11A H -0.1700 0.2561 0.4881 0.046 Uiso 1 calc R .
C12 C -0.1962(2) 0.2861(2) 0.4243(2) 0.0376(10) Uani 1 d . .
C13 C -0.18402(15) 0.3115(3) 0.3806(2) 0.0374(10) Uani 1 d . .
H13A H -0.20693 0.3213 0.3576 0.045 Uiso 1 calc R .
C14 C -0.13707(14) 0.3223(2) 0.3711(2) 0.0325(9) Uani 1 d . .
H14A H -0.12896 0.3390 0.3415 0.039 Uiso 1 calc R .
C15 C -0.2778(2) 0.2999(4) 0.4067(2) 0.062(2) Uani 1 d . .
H15A H -0.3073 0.2868 0.4194 0.093 Uiso 1 calc R .
H15B H -0.2753 0.2784 0.3760 0.093 Uiso 1 calc R .
H15C H -0.2755 0.3528 0.4045 0.093 Uiso 1 calc R .
C16 C 0.01071(15) 0.4917(2) 0.43903(14) 0.0326(9) Uani 1 d . .
H16A H 0.01382 0.5266 0.46301 0.039 Uiso 1 calc R .
C17 C 0.09274(14) 0.4705(2) 0.44368(14) 0.0306(9) Uani 1 d . .
C18 C 0.1058(2) 0.5433(2) 0.4524(2) 0.0361(10) Uani 1 d . .
H18A H 0.0834 0.5805 0.4517 0.043 Uiso 1 calc R .
C19 C 0.1523(2) 0.5611(3) 0.4620(2) 0.0386(10) Uani 1 d . .
H19A H 0.1607 0.6098 0.4686 0.046 Uiso 1 calc R .
C20 C 0.18586(15) 0.5066(3) 0.4619(2) 0.0357(10) Uani 1 d . .
C21 C 0.1728(2) 0.4338(3) 0.4537(2) 0.0427(11) Uani 1 d . .
H21A H 0.1953 0.3968 0.4538 0.051 Uiso 1 calc R .
C22 C 0.1266(2) 0.4157(3) 0.4454(2) 0.0389(10) Uani 1 d . .
H22A H 0.1181 0.3664 0.4408 0.047 Uiso 1 calc R .
C23 C 0.2471(2) 0.5931(3) 0.4758(3) 0.076(2) Uani 1 d . .
H23A H 0.2803 0.5946 0.4806 0.114 Uiso 1 calc R .
H23B H 0.2325 0.6135 0.5028 0.114 Uiso 1 calc R .
H23C H 0.2384 0.6217 0.4484 0.114 Uiso 1 calc R .
C24 C -0.06832(14) 0.5307(2) 0.42449(14) 0.0294(9) Uani 1 d . .
C25 C -0.0635(2) 0.6064(3) 0.4285(2) 0.0422(11) Uani 1 d . .
H25A H -0.0341 0.6279 0.4279 0.051 Uiso 1 calc R .
C26 C -0.1028(2) 0.6507(3) 0.4336(2) 0.0548(14) Uani 1 d . .
H26A H -0.0994 0.7016 0.4371 0.066 Uiso 1 calc R .
C27 C -0.1468(2) 0.6194(3) 0.4333(2) 0.0463(12) Uani 1 d . .
C28 C -0.1518(2) 0.5444(3) 0.4281(2) 0.0393(10) Uani 1 d . .
H28A H -0.1813 0.5233 0.4271 0.047 Uiso 1 calc R .
C29 C -0.11314(15) 0.5001(2) 0.4243(2) 0.0360(10) Uani 1 d . .
H29A H -0.11681 0.4491 0.4216 0.043 Uiso 1 calc R .
C30 C -0.1834(2) 0.7316(4) 0.4557(4) 0.128(4) Uani 1 d . .
H30A H -0.2139 0.7531 0.4574 0.193 Uiso 1 calc R .
H30B H -0.1650 0.7606 0.4350 0.193 Uiso 1 calc R .
H30C H -0.1688 0.7307 0.4865 0.193 Uiso 1 calc R .
C31 C 0.03315(14) 0.5285(2) 0.31450(14) 0.0295(9) Uani 1 d . .
H31A H 0.04225 0.5716 0.29935 0.035 Uiso 1 calc R .
C32 C 0.11298(14) 0.5041(2) 0.32928(14) 0.0299(9) Uani 1 d . .
C33 C 0.14663(15) 0.4522(2) 0.3178(2) 0.0370(10) Uani 1 d . .
H33A H 0.13778 0.4036 0.3115 0.044 Uiso 1 calc R .
C34 C 0.1930(2) 0.4720(3) 0.3155(2) 0.0426(11) Uani 1 d . .
H34A H 0.2151 0.4367 0.3078 0.051 Uiso 1 calc R .
C35 C 0.20650(15) 0.5443(3) 0.3247(2) 0.0388(10) Uani 1 d . .
C36 C 0.1738(2) 0.5963(3) 0.3379(2) 0.0404(11) Uani 1 d . .
H36A H 0.1829 0.6444 0.3454 0.048 Uiso 1 calc R .
C37 C 0.1274(2) 0.5755(2) 0.3400(2) 0.0360(10) Uani 1 d . .
H37A H 0.1054 0.6104 0.3488 0.043 Uiso 1 calc R .
C38 C 0.2691(2) 0.6319(4) 0.3284(3) 0.073(2) Uani 1 d . .
H38A H 0.3021 0.6344 0.3242 0.110 Uiso 1 calc R .
H38B H 0.2623 0.6464 0.3599 0.110 Uiso 1 calc R .
H38C H 0.2536 0.6648 0.3065 0.110 Uiso 1 calc R .
C39 C -0.04501(14) 0.5696(2) 0.30358(14) 0.0293(9) Uani 1 d . .
C40 C -0.0346(2) 0.6447(2) 0.3026(2) 0.0374(10) Uani 1 d . .
H40A H -0.0055 0.6609 0.3134 0.045 Uiso 1 calc R .
C41 C -0.0670(2) 0.6956(2) 0.2858(2) 0.0440(11) Uani 1 d . .
H41A H -0.0593 0.7456 0.2848 0.053 Uiso 1 calc R .
C42 C -0.1109(2) 0.6725(2) 0.2705(2) 0.0382(10) Uani 1 d . .
C43 C -0.12240(15) 0.5981(2) 0.2739(2) 0.0362(10) Uani 1 d . .
H43A H -0.15231 0.5824 0.2654 0.043 Uiso 1 calc R .
C44 C -0.08964(14) 0.5475(2) 0.28976(15) 0.0314(9) Uani 1 d . .
H44A H -0.09759 0.4977 0.29125 0.038 Uiso 1 calc R .
C45 C -0.1308(2) 0.7894(3) 0.2367(3) 0.074(2) Uani 1 d . .
H45A H -0.1574 0.8163 0.2246 0.112 Uiso 1 calc R .
H45B H -0.1086 0.7838 0.2123 0.112 Uiso 1 calc R .
H45C H -0.1167 0.8160 0.2626 0.112 Uiso 1 calc R .
C46 C 0.11024(14) 0.0644(2) 0.31496(15) 0.0313(9) Uani 1 d . .
C47 C 0.1170(2) -0.0035(3) 0.3371(2) 0.0409(11) Uani 1 d . .
H47A H 0.0914 -0.0294 0.3478 0.049 Uiso 1 calc R .
C48 C 0.1605(2) -0.0330(3) 0.3435(2) 0.0481(12) Uani 1 d . .
H48A H 0.1643 -0.0784 0.3585 0.058 Uiso 1 calc R .
C49 C 0.1990(2) 0.0049(3) 0.3274(2) 0.0458(12) Uani 1 d . .
C50 C 0.1932(2) 0.0724(3) 0.3049(2) 0.0423(11) Uani 1 d . .
H50A H 0.2189 0.0979 0.2940 0.051 Uiso 1 calc R .
C51 C 0.1487(2) 0.1020(2) 0.2985(2) 0.0361(10) Uani 1 d . .
H51A H 0.1447 0.1471 0.2832 0.043 Uiso 1 calc R .
C52 C 0.2812(2) 0.0057(4) 0.3177(2) 0.072(2) Uani 1 d . .
H52A H 0.3085 -0.0232 0.3254 0.109 Uiso 1 calc R .
H52B H 0.2845 0.0540 0.3315 0.109 Uiso 1 calc R .
H52C H 0.2777 0.0102 0.2842 0.109 Uiso 1 calc R .
C53 C 0.0000 -0.0547(3) 0.2500 0.0298(12) Uani 1 d S .
H53A H 0.0000 -0.1062 0.2500 0.036 Uiso 1 calc SR .
C54 C 0.06799(14) -0.0513(2) 0.2027(2) 0.0305(9) Uani 1 d . .
C55 C 0.11387(15) -0.0266(2) 0.2046(2) 0.0344(10) Uani 1 d . .
H55A H 0.12372 0.0050 0.2287 0.041 Uiso 1 calc R .
C56 C 0.1451(2) -0.0483(3) 0.1712(2) 0.0388(10) Uani 1 d . .
H56A H 0.1755 -0.0305 0.1725 0.047 Uiso 1 calc R .
C57 C 0.1306(2) -0.0966(3) 0.1360(2) 0.0442(11) Uani 1 d . .
C58 C 0.0857(2) -0.1249(3) 0.1357(2) 0.0502(13) Uani 1 d . .
H58A H 0.0766 -0.1600 0.1133 0.060 Uiso 1 calc R .
C59 C 0.0541(2) -0.1014(3) 0.1684(2) 0.0395(10) Uani 1 d . .
H59A H 0.0238 -0.1193 0.1673 0.047 Uiso 1 calc R .
C60 C 0.1971(2) -0.0749(3) 0.0904(2) 0.0554(14) Uani 1 d . .
H60A H 0.2136 -0.0967 0.0650 0.083 Uiso 1 calc R .
H60B H 0.2174 -0.0716 0.1178 0.083 Uiso 1 calc R .
H60C H 0.1867 -0.0262 0.0815 0.083 Uiso 1 calc R .
C61 C -0.0357(2) 0.0904(2) 0.1581(2) 0.0343(9) Uani 1 d . .
H61A H -0.0480 0.0849 0.1276 0.041 Uiso 1 calc R .
C62 C 0.03964(15) 0.0917(2) 0.1259(2) 0.0331(9) Uani 1 d . .
C63 C 0.0278(2) 0.0538(3) 0.0851(2) 0.0486(13) Uani 1 d . .
H63A H -0.0009 0.0301 0.0823 0.058 Uiso 1 calc R .
C64 C 0.0582(2) 0.0504(3) 0.0483(2) 0.0526(13) Uani 1 d . .
H64A H 0.0492 0.0262 0.0206 0.063 Uiso 1 calc R .
C65 C 0.1016(2) 0.0827(3) 0.0524(2) 0.0406(11) Uani 1 d . .
C66 C 0.1145(2) 0.1178(3) 0.0939(2) 0.0398(11) Uani 1 d . .
H66A H 0.1442 0.1379 0.0976 0.048 Uiso 1 calc R .
C67 C 0.0836(2) 0.1233(2) 0.1300(2) 0.0354(10) Uani 1 d . .
H67A H 0.0924 0.1484 0.1574 0.043 Uiso 1 calc R .
C68 C 0.1201(2) 0.0547(4) -0.0269(2) 0.067(2) Uani 1 d . .
H68A H 0.1460 0.0570 -0.0474 0.101 Uiso 1 calc R .
H68B H 0.0951 0.0846 -0.0395 0.101 Uiso 1 calc R .
H68C H 0.1098 0.0043 -0.0242 0.101 Uiso 1 calc R .

loop_
_atom_type_symbol
_atom_type_description
_atom_type_scat_dispersion_real
_atom_type_scat_dispersion_imag
_atom_type_scat_source
C C 0.0033 0.0016 'International Tables Vol C Tables 4.2.6.8 and 6.1.1.4'
H H 0.0000 0.0000 'International Tables Vol C Tables 4.2.6.8 and 6.1.1.4'
N N 0.0061 0.0033 'International Tables Vol C Tables 4.2.6.8 and 6.1.1.4'
O O 0.0106 0.0060 'International Tables Vol C Tables 4.2.6.8 and 6.1.1.4'
F F 0.0171 0.0103 'International Tables Vol C Tables 4.2.6.8 and 6.1.1.4'
P P 0.1023 0.0942 'International Tables Vol C Tables 4.2.6.8 and 6.1.1.4'
Cl Cl 0.1484 0.1585 'International Tables Vol C Tables 4.2.6.8 and 6.1.1.4'
Mo Mo -1.6832 0.6857 'International Tables Vol C Tables 4.2.6.8 and 6.1.1.4'

loop_
_geom_angle_atom_site_label_1
_geom_angle_atom_site_label_2
_geom_angle_atom_site_label_3
_geom_angle
_geom_angle_site_symmetry_1
_geom_angle_site_symmetry_3
_geom_angle_publ_flag
O1 Mo1 N3 165.06(13) . . y
O1 Mo1 N1 91.62(12) . . y
N3 Mo1 N1 93.35(13) . . y
O1 Mo1 N5 88.70(13) . . y
N3 Mo1 N5 85.06(13) . . y
N1 Mo1 N5 174.68(13) . . y
O1 Mo1 Mo2 102.58(9) . . y
N3 Mo1 Mo2 91.35(9) . . y
N1 Mo1 Mo2 91.79(9) . . y
N5 Mo1 Mo2 93.33(9) . . y
O3 Mo2 N4 163.47(13) 2 . y
O3 Mo2 N6 91.58(12) 2 . y
N4 Mo2 N6 86.23(13) . . y
O3 Mo2 N2 89.55(12) 2 . y
N4 Mo2 N2 91.65(13) . . y
N6 Mo2 N2 176.17(13) . . y
O3 Mo2 Mo1 104.13(9) 2 . y
N4 Mo2 Mo1 92.29(9) . . y
N6 Mo2 Mo1 90.94(9) . . y
N2 Mo2 Mo1 92.33(9) . . y
O2 Mo3 N8 165.52(13) . . y
O2 Mo3 N7 91.75(13) . . y
N8 Mo3 N7 88.45(13) . . y
O2 Mo3 N9 91.87(13) . . y
N8 Mo3 N9 86.76(13) . . y
N7 Mo3 N9 173.69(13) . . y
O2 Mo3 Mo3 102.71(10) . 2 y
N8 Mo3 Mo3 91.75(9) . 2 y
N7 Mo3 Mo3 91.18(10) . 2 y
N9 Mo3 Mo3 93.06(9) . 2 y
O4 Mo4 O1 108.0(2) . . y
O4 Mo4 O3 108.5(2) . . y
O1 Mo4 O3 110.69(14) . . y
O4 Mo4 O2 107.3(2) . . y
O1 Mo4 O2 111.45(14) . . y
O3 Mo4 O2 110.74(14) . . y
Cl1A C70A Cl2A 120.0(9) . . n
Cl1B C70B Cl2B 115.4(8) . . n
F2A P1A F6A 93.6(13) . . n
F2A P1A F4A 87.4(8) . . n
F6A P1A F4A 94.7(13) . . n
F2A P1A F1A 87.0(12) . . n
F6A P1A F1A 172.5(11) . . n
F4A P1A F1A 92.8(9) . . n
F2A P1A F3A 175.5(13) . . n
F6A P1A F3A 90.4(12) . . n
F4A P1A F3A 90.2(12) . . n
F1A P1A F3A 89.3(12) . . n
F2A P1A F5A 88.5(12) . . n
F6A P1A F5A 87.3(9) . . n
F4A P1A F5A 175.5(17) . . n
F1A P1A F5A 85.2(12) . . n
F3A P1A F5A 93.9(9) . . n
F6B P1B F3B 87.4(11) . . n
F6B P1B F4B 96.0(19) . . n
F3B P1B F4B 92.4(17) . . n
F6B P1B F5B 88.8(14) . . n
F3B P1B F5B 89.5(14) . . n
F4B P1B F5B 174.9(17) . . n
F6B P1B F2B 89.0(17) . . n
F3B P1B F2B 176.1(16) . . n
F4B P1B F2B 89.5(14) . . n
F5B P1B F2B 88.9(16) . . n
F6B P1B F1B 176.8(20) . . n
F3B P1B F1B 89.6(16) . . n
F4B P1B F1B 83.3(12) . . n
F5B P1B F1B 92.0(17) . . n
F2B P1B F1B 94.0(11) . . n
Mo4 O1 Mo1 162.6(2) . . y
Mo4 O2 Mo3 161.5(2) . . y
Mo4 O3 Mo2 163.5(2) . 2 y
C5 O5 C8 117.2(4) . . n
C12 O6 C15 117.7(4) . . n
C20 O7 C23 117.6(4) . . n
C27 O8 C30 117.2(4) . . n
C35 O9 C38 117.8(4) . . n
C42 O10 C45 116.7(4) . . n
C49 O11 C52 116.9(4) . . n
C57 O12 C60 117.3(4) . . n
C65 O13 C68 117.9(4) . . n
C1 N1 C2 119.4(3) . . y
C1 N1 Mo1 118.7(3) . . y
C2 N1 Mo1 121.9(3) . . y
C1 N2 C9 118.1(3) . . y
C1 N2 Mo2 117.2(3) . . y
C9 N2 Mo2 124.5(3) . . y
C16 N3 C17 120.5(3) . . y
C16 N3 Mo1 118.2(3) . . y
C17 N3 Mo1 117.3(3) . . y
C16 N4 C24 121.4(3) . . y
C16 N4 Mo2 117.7(3) . . y
C24 N4 Mo2 118.6(3) . . y
C31 N5 C32 117.9(3) . . y
C31 N5 Mo1 116.5(3) . . y
C32 N5 Mo1 125.1(3) . . y
C31 N6 C39 118.1(3) . . y
C31 N6 Mo2 118.4(3) . . y
C39 N6 Mo2 123.2(3) . . y
C61 N7 C46 116.4(4) 2 . y
C61 N7 Mo3 118.7(3) 2 . y
C46 N7 Mo3 122.3(3) . . y
C53 N8 C54 121.3(3) . . y
C53 N8 Mo3 118.9(3) . . y
C54 N8 Mo3 118.1(3) . . y
C61 N9 C62 119.0(4) . . y
C61 N9 Mo3 116.3(3) . . y
C62 N9 Mo3 123.9(3) . . y
N2 C1 N1 120.0(4) . . y
C3 C2 C7 118.9(4) . . n
C3 C2 N1 123.1(4) . . n
C7 C2 N1 117.9(4) . . n
C2 C3 C4 120.2(4) . . n
C5 C4 C3 120.5(4) . . n
O5 C5 C6 124.2(4) . . n
O5 C5 C4 116.2(4) . . n
C6 C5 C4 119.6(4) . . n
C5 C6 C7 119.4(4) . . n
C2 C7 C6 121.5(4) . . n
C14 C9 C10 118.3(4) . . n
C14 C9 N2 119.3(4) . . n
C10 C9 N2 122.4(4) . . n
C11 C10 C9 120.7(4) . . n
C10 C11 C12 120.6(4) . . n
O6 C12 C13 124.1(4) . . n
O6 C12 C11 116.4(4) . . n
C13 C12 C11 119.5(4) . . n
C12 C13 C14 119.7(4) . . n
C9 C14 C13 121.1(4) . . n
N3 C16 N4 119.7(4) . . y
C22 C17 C18 119.0(4) . . n
C22 C17 N3 118.6(4) . . n
C18 C17 N3 122.0(4) . . n
C17 C18 C19 120.4(4) . . n
C20 C19 C18 120.2(4) . . n
O7 C20 C19 124.2(4) . . n
O7 C20 C21 116.3(4) . . n
C19 C20 C21 119.5(4) . . n
C22 C21 C20 120.6(4) . . n
C21 C22 C17 120.4(4) . . n
C25 C24 C29 118.8(4) . . n
C25 C24 N4 122.7(4) . . n
C29 C24 N4 118.3(4) . . n
C24 C25 C26 119.8(4) . . n
C27 C26 C25 120.6(5) . . n
O8 C27 C28 115.7(4) . . n
O8 C27 C26 124.7(5) . . n
C28 C27 C26 119.6(4) . . n
C27 C28 C29 120.2(4) . . n
C28 C29 C24 120.9(4) . . n
N5 C31 N6 120.8(4) . . y
C37 C32 C33 118.3(4) . . n
C37 C32 N5 122.1(4) . . n
C33 C32 N5 119.6(4) . . n
C34 C33 C32 120.9(4) . . n
C33 C34 C35 120.0(4) . . n
O9 C35 C34 115.4(4) . . n
O9 C35 C36 124.6(4) . . n
C34 C35 C36 120.1(4) . . n
C35 C36 C37 119.2(4) . . n
C32 C37 C36 121.5(4) . . n
C44 C39 C40 118.2(4) . . n
C44 C39 N6 119.0(4) . . n
C40 C39 N6 122.8(4) . . n
C41 C40 C39 120.9(4) . . n
C40 C41 C42 120.3(4) . . n
O10 C42 C41 124.9(4) . . n
O10 C42 C43 116.1(4) . . n
C41 C42 C43 119.1(4) . . n
C44 C43 C42 120.2(4) . . n
C43 C44 C39 121.2(4) . . n
C47 C46 C51 118.9(4) . . n
C47 C46 N7 119.7(4) . . n
C51 C46 N7 121.2(4) . . n
C48 C47 C46 121.2(4) . . n
C47 C48 C49 120.0(5) . . n
O11 C49 C50 124.8(5) . . n
O11 C49 C48 115.4(5) . . n
C50 C49 C48 119.9(4) . . n
C49 C50 C51 119.7(4) . . n
C46 C51 C50 120.4(4) . . n
N8 C53 N8 118.4(5) . 2 y
C59 C54 C55 119.3(4) . . n
C59 C54 N8 122.0(4) . . n
C55 C54 N8 118.3(4) . . n
C56 C55 C54 121.2(4) . . n
C55 C56 C57 119.3(4) . . n
O12 C57 C56 124.0(4) . . n
O12 C57 C58 116.4(4) . . n
C56 C57 C58 119.7(4) . . n
C59 C58 C57 120.7(4) . . n
C54 C59 C58 119.7(4) . . n
N9 C61 N7 120.4(4) . 2 y
C63 C62 C67 118.2(4) . . n
C63 C62 N9 123.8(4) . . n
C67 C62 N9 118.0(4) . . n
C62 C63 C64 120.9(5) . . n
C65 C64 C63 120.4(5) . . n
O13 C65 C66 116.4(4) . . n
O13 C65 C64 124.6(5) . . n
C66 C65 C64 119.0(4) . . n
C67 C66 C65 120.5(4) . . n
C66 C67 C62 120.9(4) . . n

loop_
_geom_bond_atom_site_label_1
_geom_bond_atom_site_label_2
_geom_bond_distance
_geom_bond_site_symmetry_2
_geom_bond_publ_flag
Mo1 O1 2.070(3) . y
Mo1 N3 2.106(3) . y
Mo1 N1 2.118(3) . y
Mo1 N5 2.127(3) . y
Mo1 Mo2 2.1503(5) . y
Mo2 O3 2.056(3) 2 y
Mo2 N4 2.093(3) . y
Mo2 N6 2.124(3) . y
Mo2 N2 2.140(3) . y
Mo3 O2 2.041(3) . y
Mo3 N8 2.099(3) . y
Mo3 N7 2.121(4) . y
Mo3 N9 2.132(4) . y
Mo3 Mo3 2.1467(7) 2 y
Mo4 O4 1.693(3) . y
Mo4 O1 1.780(3) . y
Mo4 O3 1.780(3) . y
Mo4 O2 1.782(3) . y
C70A Cl1A 1.682(14) . n
C70A Cl2A 1.76(2) . n
C70B Cl1B 1.691(15) . n
C70B Cl2B 1.79(2) . n
P1A F2A 1.56(2) . n
P1A F6A 1.57(2) . n
P1A F4A 1.57(2) . n
P1A F1A 1.59(2) . n
P1A F3A 1.60(2) . n
P1A F5A 1.62(2) . n
P1B F6B 1.49(3) . n
P1B F3B 1.58(3) . n
P1B F4B 1.58(3) . n
P1B F5B 1.58(3) . n
P1B F2B 1.63(3) . n
P1B F1B 1.67(3) . n
O3 Mo2 2.056(3) 2 y
O5 C5 1.369(5) . n
O5 C8 1.429(6) . n
O6 C12 1.374(5) . n
O6 C15 1.423(6) . n
O7 C20 1.372(5) . n
O7 C23 1.407(6) . n
O8 C27 1.369(6) . n
O8 C30 1.417(8) . n
O9 C35 1.383(5) . n
O9 C38 1.415(7) . n
O10 C42 1.374(5) . n
O10 C45 1.423(6) . n
O11 C49 1.381(6) . n
O11 C52 1.419(7) . n
O12 C57 1.362(6) . n
O12 C60 1.415(6) . n
O13 C65 1.367(5) . n
O13 C68 1.418(7) . n
N1 C1 1.333(5) . y
N1 C2 1.428(5) . y
N2 C1 1.327(5) . y
N2 C9 1.435(5) . y
N3 C16 1.317(5) . y
N3 C17 1.431(5) . y
N4 C16 1.324(5) . y
N4 C24 1.428(5) . y
N5 C31 1.319(5) . y
N5 C32 1.434(5) . y
N6 C31 1.336(5) . y
N6 C39 1.433(5) . y
N7 C61 1.330(6) 2 y
N7 C46 1.428(5) . y
N8 C53 1.328(4) . y
N8 C54 1.430(5) . y
N9 C61 1.328(5) . y
N9 C62 1.429(5) . y
C2 C3 1.378(6) . n
C2 C7 1.389(6) . n
C3 C4 1.399(6) . n
C4 C5 1.387(7) . n
C5 C6 1.383(6) . n
C6 C7 1.392(6) . n
C9 C14 1.384(6) . n
C9 C10 1.395(6) . n
C10 C11 1.379(6) . n
C11 C12 1.386(6) . n
C12 C13 1.380(6) . n
C13 C14 1.398(6) . n
C17 C22 1.387(6) . n
C17 C18 1.387(6) . n
C18 C19 1.393(6) . n
C19 C20 1.376(6) . n
C20 C21 1.385(6) . n
C21 C22 1.379(6) . n
C24 C25 1.378(6) . n
C24 C29 1.401(6) . n
C25 C26 1.394(6) . n
C26 C27 1.386(7) . n
C27 C28 1.370(7) . n
C28 C29 1.374(6) . n
C32 C37 1.385(6) . n
C32 C33 1.393(6) . n
C33 C34 1.381(6) . n
C34 C35 1.385(7) . n
C35 C36 1.388(6) . n
C36 C37 1.389(6) . n
C39 C44 1.387(6) . n
C39 C40 1.389(6) . n
C40 C41 1.383(6) . n
C41 C42 1.387(6) . n
C42 C43 1.387(6) . n
C43 C44 1.378(6) . n
C46 C47 1.390(6) . n
C46 C51 1.390(6) . n
C47 C48 1.365(7) . n
C48 C49 1.391(7) . n
C49 C50 1.386(7) . n
C50 C51 1.390(6) . n
C53 N8 1.329(4) 2 y
C54 C59 1.380(6) . n
C54 C55 1.391(6) . n
C55 C56 1.381(6) . n
C56 C57 1.383(7) . n
C57 C58 1.389(7) . n
C58 C59 1.386(7) . n
C61 N7 1.330(6) 2 y
C62 C63 1.382(6) . n
C62 C67 1.387(6) . n
C63 C64 1.384(7) . n
C64 C65 1.380(7) . n
C65 C66 1.380(7) . n
C66 C67 1.380(6) . n
